data_1527207
loop_
_publ_author_name
'Cabri, L.J.'
'Genkin, A.D.'

_publ_section_title
;
 Re-examinaion of Pt alloys from lode and placer deposites, Urals
;
_journal_name_full 'Canadian Mineralogist'
_journal_page_first 419
_journal_page_last 425
_journal_volume 29
_journal_year 1991
_chemical_formula_sum 'Cu0.5 Fe0.5 Pt'
_chemical_name_systematic '(Cu0.5 Fe0.5) Pt'
_space_group_IT_number 123
_symmetry_space_group_name_Hall '-P 4 2'
_symmetry_space_group_name_H-M 'P 4/m m m'
_cell_angle_alpha 90
_cell_angle_beta 90
_cell_angle_gamma 90
_cell_formula_units_Z 1
_cell_length_a 2.759
_cell_length_b 2.759
_cell_length_c 3.5845
_cell_volume 27.286
_citation_journal_id_ASTM CAMIA6
_cod_data_source_file Cabri_CAMIA6_1991_394.cif
_cod_data_source_block Cu0.5Fe0.5Pt1
_cod_original_cell_volume 27.28551
_cod_original_formula_sum 'Cu0.5 Fe0.5 Pt1'
_cod_database_code 1527207

loop_
_symmetry_equiv_pos_as_xyz
x,y,z
-y,x,z
-x,-y,z
y,-x,z
x,-y,-z
y,x,-z
-x,y,-z
-y,-x,-z
-x,-y,-z
y,-x,-z
x,y,-z
-y,x,-z
-x,y,z
-y,-x,z
x,-y,z
y,x,z

loop_
_atom_site_label
_atom_site_type_symbol
_atom_site_fract_x
_atom_site_fract_y
_atom_site_fract_z
_atom_site_occupancy
_atom_site_U_iso_or_equiv
Cu1 Cu 0 0 0 0.5 0.0
Fe1 Fe 0 0 0 0.5 0.0
Pt1 Pt 0.5 0.5 0.5 1 0.0
